data_7046692
loop_
_publ_author_name
'Pettenuzzo, Andrea'
'Montagner, Diego'
'McArdle, Patrick'
'Ronconi, Luca'

_publ_section_title
;
 An innovative and efficient route to the synthesis of metal-based
 glycoconjugates: proof-of-concept and potential applications.
;
_journal_issue 31
_journal_name_full 'Dalton transactions (Cambridge, England : 2003)'
_journal_page_first 10721
_journal_page_last 10736
_journal_paper_doi 10.1039/c8dt01583j
_journal_volume 47
_journal_year 2018
_chemical_formula_sum 'C8 H15 N2 Na O2 S2'
_chemical_formula_weight 258.33
_space_group_crystal_system monoclinic
_space_group_IT_number 15
_space_group_name_Hall '-I 2ya'
_space_group_name_H-M_alt 'I 1 2/a 1'
_symmetry_space_group_name_Hall '-I 2ya'
_symmetry_space_group_name_H-M 'I 1 2/a 1'
_atom_sites_solution_hydrogens mixed
_audit_creation_method SHELXL-2014/7
_audit_update_record
;
2018-04-09 deposited with the CCDC.
2018-06-14 downloaded from the CCDC.
;
_cell_angle_alpha 90
_cell_angle_beta 111.081(13)
_cell_angle_gamma 90
_cell_formula_units_Z 8
_cell_length_a 15.2035(17)
_cell_length_b 11.0876(11)
_cell_length_c 15.0618(15)
_cell_measurement_reflns_used 1292
_cell_measurement_temperature 300.0(1)
_cell_measurement_theta_max 28.3470
_cell_measurement_theta_min 3.9870
_cell_volume 2369.0(5)
_computing_cell_refinement
; 
crysalispro, agilent technologies, 
version 1.171.37.35 (release 13-08-2014 crysalis171 .net) 
(compiled aug 13 2014,18:06:01) 
;
_computing_data_collection
; 
crysalispro, agilent technologies, 
version 1.171.37.35 (release 13-08-2014 crysalis171 .net) 
(compiled aug 13 2014,18:06:01) 
;
_computing_data_reduction
; 
crysalispro, agilent technologies, 
version 1.171.37.35 (release 13-08-2014 crysalis171 .net) 
(compiled aug 13 2014,18:06:01) 
;
_computing_molecular_graphics 'ORTEX - P. McArdle, J.Appl.Cryst.,1995,28,65-65.'
_computing_structure_refinement 'SHELXL-2014/7 (Sheldrick, 2014)'
_computing_structure_solution 'SHELXT - G.M.Sheldrick,Acta Crystallogr.A71(2015)3-8.'
_diffrn_ambient_temperature 300.0(1)
_diffrn_detector_area_resol_mean 16.1048
_diffrn_measured_fraction_theta_full 0.996
_diffrn_measured_fraction_theta_max 0.858
_diffrn_measurement_device_type 'xcalibur, sapphire3'
_diffrn_measurement_method '\w scans'
_diffrn_radiation_type MoK\a
_diffrn_radiation_wavelength 0.71073
_diffrn_reflns_av_R_equivalents 0.0280
_diffrn_reflns_av_unetI/netI 0.0566
_diffrn_reflns_Laue_measured_fraction_full 0.996
_diffrn_reflns_Laue_measured_fraction_max 0.858
_diffrn_reflns_limit_h_max 20
_diffrn_reflns_limit_h_min -16
_diffrn_reflns_limit_k_max 14
_diffrn_reflns_limit_k_min -11
_diffrn_reflns_limit_l_max 11
_diffrn_reflns_limit_l_min -19
_diffrn_reflns_number 5411
_diffrn_reflns_point_group_measured_fraction_full 0.996
_diffrn_reflns_point_group_measured_fraction_max 0.858
_diffrn_reflns_theta_full 25.242
_diffrn_reflns_theta_max 29.001
_diffrn_reflns_theta_min 3.675
_diffrn_source 'enhance (mo) x-ray source'
_exptl_absorpt_coefficient_mu 0.468
_exptl_absorpt_correction_T_max 1.00000
_exptl_absorpt_correction_T_min 0.66852
_exptl_absorpt_correction_type multi-scan
_exptl_absorpt_process_details
; 
crysalispro, agilent technologies, 
version 1.171.37.35 (release 13-08-2014 crysalis171 .net) 
(compiled aug 13 2014,18:06:01) 
;
_exptl_crystal_colour Colourless
_exptl_crystal_density_diffrn 1.449
_exptl_crystal_description Parallelepiped
_exptl_crystal_F_000 1088
_exptl_crystal_size_max 0.50
_exptl_crystal_size_mid 0.30
_exptl_crystal_size_min 0.20
_refine_diff_density_max 0.378
_refine_diff_density_min -0.236
_refine_diff_density_rms 0.060
_refine_ls_extinction_method none
_refine_ls_goodness_of_fit_ref 1.037
_refine_ls_hydrogen_treatment mixed
_refine_ls_matrix_type full
_refine_ls_number_parameters 149
_refine_ls_number_reflns 2706
_refine_ls_number_restraints 0
_refine_ls_restrained_S_all 1.037
_refine_ls_R_factor_all 0.0840
_refine_ls_R_factor_gt 0.0500
_refine_ls_shift/su_max 0.000
_refine_ls_shift/su_mean 0.000
_refine_ls_structure_factor_coef Fsqd
_refine_ls_weighting_details 'w=1/[\s^2^(Fo^2^)+(0.0302P)^2^+1.5556P] where P=(Fo^2^+2Fc^2^)/3'
_refine_ls_weighting_scheme calc
_refine_ls_wR_factor_gt 0.0873
_refine_ls_wR_factor_ref 0.1005
_reflns_Friedel_coverage 0.000
_reflns_number_gt 1881
_reflns_number_total 2706
_reflns_threshold_expression 'I > 2\s(I)'
_cod_data_source_file c8dt01583j2.cif
_cod_data_source_block and_1
_cod_depositor_comments 'Adding full bibliography for 7046692--7046694.cif.'
_cod_database_code 7046692
_shelx_shelxl_version_number 2014/7
_shelx_space_group_comment
; 
The symmetry employed for this shelxl refinement is uniquely defined 
by the following loop, which should always be used as a source of 
symmetry information in preference to the above space-group names. 
They are only intended as comments. 
;
_shelx_estimated_absorpt_t_min 0.800
_shelx_estimated_absorpt_t_max 0.912

loop_
_space_group_symop_operation_xyz
'x, y, z'
'-x+1/2, y, -z'
'x+1/2, y+1/2, z+1/2'
'-x+1, y+1/2, -z+1/2'
'-x, -y, -z'
'x-1/2, -y, z'
'-x+1/2, -y+1/2, -z+1/2'
'x, -y+1/2, z+1/2'

loop_
_atom_site_label
_atom_site_type_symbol
_atom_site_fract_x
_atom_site_fract_y
_atom_site_fract_z
_atom_site_U_iso_or_equiv
_atom_site_adp_type
_atom_site_occupancy
_atom_site_site_symmetry_order
_atom_site_calc_flag
_atom_site_refinement_flags_posn
_atom_site_refinement_flags_adp
S1 S 0.35903(5) 0.39560(7) 0.15020(5) 0.0410(2) Uani 1 1 d . .
S2 S 0.34355(5) 0.56465(7) 0.29553(5) 0.0439(2) Uani 1 1 d . .
Na1 Na 0.81295(7) 0.14593(10) 0.61188(7) 0.0410(3) Uani 1 1 d . .
O1 O 0.65016(11) 0.15870(18) 0.52491(11) 0.0410(5) Uani 1 1 d . .
N1 N 0.35890(14) 0.3280(2) 0.31913(13) 0.0311(5) Uani 1 1 d . .
O2 O 0.82381(17) 0.3563(2) 0.64084(17) 0.0585(6) Uani 1 1 d . .
N2 N 0.5827(2) 0.1358(3) 0.63289(17) 0.0437(7) Uani 1 1 d . .
C1 C 0.35434(18) 0.3396(3) 0.41411(17) 0.0372(6) Uani 1 1 d . .
H1A H 0.3060 0.2862 0.4196 0.048 Uiso 1 1 calc R U
H1B H 0.3374 0.4216 0.4236 0.048 Uiso 1 1 calc R U
C2 C 0.44865(17) 0.3079(2) 0.49018(16) 0.0322(6) Uani 1 1 d . .
H2A H 0.4427 0.3094 0.5522 0.042 Uiso 1 1 calc R U
H2B H 0.4952 0.3678 0.4901 0.042 Uiso 1 1 calc R U
C3 C 0.48180(16) 0.1832(2) 0.47262(16) 0.0271(5) Uani 1 1 d . .
H3 H 0.4381 0.1232 0.4811 0.035 Uiso 1 1 calc R U
C4 C 0.47909(16) 0.1739(2) 0.37112(15) 0.0286(6) Uani 1 1 d . .
H4A H 0.5251 0.2287 0.3624 0.037 Uiso 1 1 calc R U
H4B H 0.4956 0.0926 0.3592 0.037 Uiso 1 1 calc R U
C5 C 0.38190(17) 0.2048(2) 0.30096(17) 0.0353(6) Uani 1 1 d . .
H5A H 0.3809 0.1981 0.2364 0.046 Uiso 1 1 calc R U
H5B H 0.3357 0.1492 0.3083 0.046 Uiso 1 1 calc R U
C6 C 0.35423(15) 0.4199(2) 0.26046(16) 0.0289(6) Uani 1 1 d . .
C7 C 0.57884(17) 0.1581(2) 0.54524(17) 0.0307(6) Uani 1 1 d . .
C8 C 0.8689(2) 0.4524(3) 0.6166(3) 0.0650(10) Uani 1 1 d . .
H8A H 0.9324 0.4579 0.6612 0.084 Uiso 1 1 calc R U
H8B H 0.8358 0.5257 0.6180 0.084 Uiso 1 1 calc R U
H8C H 0.8696 0.4401 0.5538 0.084 Uiso 1 1 calc R U
H1N2 H 0.634(2) 0.128(3) 0.676(2) 0.060(11) Uiso 1 1 d . .
H2N1 H 0.536(2) 0.136(3) 0.6452(19) 0.041(9) Uiso 1 1 d . .
H1O2 H 0.778(2) 0.378(3) 0.648(2) 0.069(12) Uiso 1 1 d . .

loop_
_atom_site_aniso_label
_atom_site_aniso_U_11
_atom_site_aniso_U_22
_atom_site_aniso_U_33
_atom_site_aniso_U_23
_atom_site_aniso_U_13
_atom_site_aniso_U_12
S1 0.0489(4) 0.0439(5) 0.0343(4) -0.0055(3) 0.0200(3) -0.0013(4)
S2 0.0622(5) 0.0335(4) 0.0418(4) -0.0033(3) 0.0255(4) 0.0028(4)
Na1 0.0301(5) 0.0522(7) 0.0377(6) 0.0042(5) 0.0088(4) 0.0013(5)
O1 0.0245(9) 0.0575(14) 0.0372(10) 0.0046(9) 0.0066(8) 0.0039(9)
N1 0.0277(11) 0.0331(13) 0.0291(10) -0.0011(10) 0.0062(9) 0.0045(10)
O2 0.0532(14) 0.0479(15) 0.0808(17) 0.0052(12) 0.0319(13) 0.0090(13)
N2 0.0434(15) 0.0527(18) 0.0317(13) 0.0098(12) 0.0094(12) -0.0002(14)
C1 0.0363(14) 0.0421(17) 0.0374(14) 0.0050(13) 0.0184(12) 0.0092(14)
C2 0.0362(14) 0.0355(16) 0.0255(12) 0.0024(11) 0.0118(11) 0.0039(13)
C3 0.0238(12) 0.0251(14) 0.0318(12) 0.0017(11) 0.0092(10) -0.0012(11)
C4 0.0263(12) 0.0252(14) 0.0313(12) -0.0029(11) 0.0066(10) 0.0010(12)
C5 0.0340(14) 0.0300(15) 0.0331(13) -0.0071(12) 0.0012(11) -0.0026(13)
C6 0.0185(12) 0.0343(16) 0.0322(12) -0.0032(11) 0.0070(10) 0.0009(11)
C7 0.0319(13) 0.0241(14) 0.0319(13) -0.0007(11) 0.0065(11) -0.0012(12)
C8 0.066(2) 0.051(2) 0.089(3) 0.012(2) 0.041(2) 0.010(2)

loop_
_atom_type_symbol
_atom_type_description
_atom_type_scat_dispersion_real
_atom_type_scat_dispersion_imag
_atom_type_scat_source
C C 0.0033 0.0016 'International Tables Vol C Tables 4.2.6.8 and 6.1.1.4'
H H 0.0000 0.0000 'International Tables Vol C Tables 4.2.6.8 and 6.1.1.4'
N N 0.0061 0.0033 'International Tables Vol C Tables 4.2.6.8 and 6.1.1.4'
O O 0.0106 0.0060 'International Tables Vol C Tables 4.2.6.8 and 6.1.1.4'
S S 0.1246 0.1234 'International Tables Vol C Tables 4.2.6.8 and 6.1.1.4'
Na Na 0.0362 0.0249 'International Tables Vol C Tables 4.2.6.8 and 6.1.1.4'

loop_
_geom_angle_atom_site_label_1
_geom_angle_atom_site_label_2
_geom_angle_atom_site_label_3
_geom_angle
_geom_angle_site_symmetry_1
_geom_angle_site_symmetry_3
C6 S1 Na1 87.15(9) . 3_454
C6 S2 Na1 89.85(9) . 3_454
O1 Na1 O1 92.50(7) 2_656 .
O1 Na1 O2 94.60(9) 2_656 .
O1 Na1 O2 91.89(9) . .
O1 Na1 S2 153.15(6) 2_656 3_545
O1 Na1 S2 109.83(6) . 3_545
O2 Na1 S2 99.22(7) . 3_545
O1 Na1 S1 96.76(6) 2_656 3_545
O1 Na1 S1 107.59(6) . 3_545
O2 Na1 S1 156.91(7) . 3_545
S2 Na1 S1 62.98(3) 3_545 3_545
O1 Na1 C4 60.17(6) 2_656 2_656
O1 Na1 C4 151.57(7) . 2_656
O2 Na1 C4 83.36(8) . 2_656
S2 Na1 C4 98.60(5) 3_545 2_656
S1 Na1 C4 84.96(6) 3_545 2_656
O1 Na1 Na1 46.79(5) 2_656 2_656
O1 Na1 Na1 46.14(5) . 2_656
O2 Na1 Na1 99.70(6) . 2_656
S2 Na1 Na1 149.68(5) 3_545 2_656
S1 Na1 Na1 102.74(2) 3_545 2_656
C4 Na1 Na1 106.94(6) 2_656 2_656
C7 O1 Na1 137.41(15) . 2_656
C7 O1 Na1 135.04(16) . .
Na1 O1 Na1 87.08(7) 2_656 .
C6 N1 C5 123.3(2) . .
C6 N1 C1 124.9(2) . .
C5 N1 C1 111.3(2) . .
C8 O2 Na1 135.8(2) . .
C8 O2 H1O2 111(3) . .
Na1 O2 H1O2 108(3) . .
C7 N2 H1N2 119(2) . .
C7 N2 H2N1 121(2) . .
H1N2 N2 H2N1 120(3) . .
N1 C1 C2 110.70(19) . .
N1 C1 H1A 109.5 . .
C2 C1 H1A 109.5 . .
N1 C1 H1B 109.5 . .
C2 C1 H1B 109.5 . .
H1A C1 H1B 108.1 . .
C1 C2 C3 111.0(2) . .
C1 C2 H2A 109.4 . .
C3 C2 H2A 109.4 . .
C1 C2 H2B 109.4 . .
C3 C2 H2B 109.4 . .
H2A C2 H2B 108.0 . .
C7 C3 C4 112.45(19) . .
C7 C3 C2 109.8(2) . .
C4 C3 C2 110.15(19) . .
C7 C3 H3 108.1 . .
C4 C3 H3 108.1 . .
C2 C3 H3 108.1 . .
C5 C4 C3 110.72(19) . .
C5 C4 Na1 142.35(16) . 2_656
C3 C4 Na1 105.46(13) . 2_656
C5 C4 H4A 109.5 . .
C3 C4 H4A 109.5 . .
Na1 C4 H4A 46.3 2_656 .
C5 C4 H4B 109.5 . .
C3 C4 H4B 109.5 . .
Na1 C4 H4B 66.2 2_656 .
H4A C4 H4B 108.1 . .
N1 C5 C4 108.7(2) . .
N1 C5 H5A 110.0 . .
C4 C5 H5A 110.0 . .
N1 C5 H5B 110.0 . .
C4 C5 H5B 110.0 . .
H5A C5 H5B 108.3 . .
N1 C6 S1 120.84(19) . .
N1 C6 S2 119.93(18) . .
S1 C6 S2 119.23(15) . .
O1 C7 N2 121.6(2) . .
O1 C7 C3 122.5(2) . .
N2 C7 C3 115.9(2) . .
O2 C8 H8A 109.5 . .
O2 C8 H8B 109.5 . .
H8A C8 H8B 109.5 . .
O2 C8 H8C 109.5 . .
H8A C8 H8C 109.5 . .
H8B C8 H8C 109.5 . .

loop_
_geom_bond_atom_site_label_1
_geom_bond_atom_site_label_2
_geom_bond_distance
_geom_bond_site_symmetry_2
S1 C6 1.710(2) .
S1 Na1 2.8700(14) 3_454
S2 C6 1.715(3) .
S2 Na1 2.7845(12) 3_454
Na1 O1 2.326(2) 2_656
Na1 O1 2.3514(19) .
Na1 O2 2.368(3) .
Na1 S2 2.7845(12) 3_545
Na1 S1 2.8700(14) 3_545
Na1 C4 3.095(3) 2_656
Na1 Na1 3.222(2) 2_656
O1 C7 1.228(3) .
O1 Na1 2.326(2) 2_656
N1 C6 1.333(3) .
N1 C5 1.461(3) .
N1 C1 1.463(3) .
O2 C8 1.385(4) .
O2 H1O2 0.79(3) .
N2 C7 1.324(3) .
N2 H1N2 0.82(3) .
N2 H2N1 0.79(3) .
C1 C2 1.520(3) .
C1 H1A 0.9700 .
C1 H1B 0.9700 .
C2 C3 1.527(3) .
C2 H2A 0.9700 .
C2 H2B 0.9700 .
C3 C7 1.513(3) .
C3 C4 1.518(3) .
C3 H3 0.9800 .
C4 C5 1.515(3) .
C4 Na1 3.095(3) 2_656
C4 H4A 0.9700 .
C4 H4B 0.9700 .
C5 H5A 0.9700 .
C5 H5B 0.9700 .
C8 H8A 0.9600 .
C8 H8B 0.9600 .
C8 H8C 0.9600 .

loop_
_geom_torsion_atom_site_label_1
_geom_torsion_atom_site_label_2
_geom_torsion_atom_site_label_3
_geom_torsion_atom_site_label_4
_geom_torsion
_geom_torsion_site_symmetry_1
_geom_torsion_site_symmetry_4
C6 N1 C1 C2 -111.8(3) . .
C5 N1 C1 C2 60.6(3) . .
N1 C1 C2 C3 -54.3(3) . .
C1 C2 C3 C7 176.0(2) . .
C1 C2 C3 C4 51.6(3) . .
C7 C3 C4 C5 -177.6(2) . .
C2 C3 C4 C5 -54.8(3) . .
C7 C3 C4 Na1 -8.2(2) . 2_656
C2 C3 C4 Na1 114.53(17) . 2_656
C6 N1 C5 C4 109.6(2) . .
C1 N1 C5 C4 -62.9(3) . .
C3 C4 C5 N1 60.0(3) . .
Na1 C4 C5 N1 -103.1(3) 2_656 .
C5 N1 C6 S1 9.2(3) . .
C1 N1 C6 S1 -179.29(17) . .
C5 N1 C6 S2 -170.62(17) . .
C1 N1 C6 S2 0.9(3) . .
Na1 S1 C6 N1 171.62(19) 3_454 .
Na1 S1 C6 S2 -8.55(13) 3_454 .
Na1 S2 C6 N1 -171.36(19) 3_454 .
Na1 S2 C6 S1 8.81(13) 3_454 .
Na1 O1 C7 N2 162.0(2) 2_656 .
Na1 O1 C7 N2 -7.3(4) . .
Na1 O1 C7 C3 -18.3(4) 2_656 .
Na1 O1 C7 C3 172.40(18) . .
C4 C3 C7 O1 16.0(4) . .
C2 C3 C7 O1 -107.0(3) . .
C4 C3 C7 N2 -164.3(2) . .
C2 C3 C7 N2 72.7(3) . .
